data_4348039
loop_
_publ_author_name
'Axelson, Jordan C.'
'Gonzalez, Miguel I.'
'Meihaus, Katie R.'
'Chang, Christopher J.'
'Long, Jeffrey R.'

_publ_section_title
;
 Synthesis and Characterization of a Tetrapodal NO4(4-) Ligand and Its
 Transition Metal Complexes.
;
_journal_issue 15
_journal_name_full 'Inorganic chemistry'
_journal_page_first 7527
_journal_page_last 7534
_journal_paper_doi 10.1021/acs.inorgchem.6b00908
_journal_volume 55
_journal_year 2016
_chemical_formula_moiety 'C13 H11 Cs2 N Ni O9'
_chemical_formula_sum 'C13 H11 Cs2 N Ni O9'
_chemical_formula_weight 649.76
_chemical_name_systematic Cs2[(C13H9NO8)Ni(H2O)]
_space_group_crystal_system monoclinic
_space_group_IT_number 14
_space_group_name_Hall '-P 2yn'
_space_group_name_H-M_alt 'P 1 21/n 1'
_atom_sites_solution_hydrogens mixed
_atom_sites_solution_primary direct
_atom_sites_solution_secondary difmap
_audit_creation_date 2015-08-20
_audit_creation_method
;
Olex2 1.2
(compiled 2015.01.26 svn.r3151 for OlexSys, GUI svn.r4998)
;
_cell_angle_alpha 90
_cell_angle_beta 100.781(2)
_cell_angle_gamma 90
_cell_formula_units_Z 4
_cell_length_a 10.7371(16)
_cell_length_b 7.9321(12)
_cell_length_c 19.908(3)
_cell_measurement_reflns_used 9890
_cell_measurement_temperature 100(2)
_cell_measurement_theta_max 33.63
_cell_measurement_theta_min 3.56
_cell_volume 1665.6(4)
_computing_cell_refinement 'SAINT v8.34A (Bruker, 2013)'
_computing_data_collection 'Bruker APEX 2'
_computing_data_reduction 'SAINT v8.34A (Bruker, 2013)'
_computing_molecular_graphics 'Olex2 (Dolomanov et al., 2009)'
_computing_publication_material 'Olex2 (Dolomanov et al., 2009)'
_computing_structure_refinement 'ShelXL (Sheldrick, 2008)'
_computing_structure_solution 'ShelXT (Sheldrick, 2015)'
_diffrn_ambient_temperature 100(2)
_diffrn_detector_type 'Bruker AXS APEX II CCD'
_diffrn_measured_fraction_theta_full 0.987
_diffrn_measured_fraction_theta_max 0.984
_diffrn_measurement_device_type 'Bruker AXS APEX II CCD diffractometer'
_diffrn_measurement_method '\w scans'
_diffrn_radiation_type synchrotron
_diffrn_radiation_wavelength 0.7749
_diffrn_reflns_av_R_equivalents 0.0467
_diffrn_reflns_av_unetI/netI 0.0387
_diffrn_reflns_Laue_measured_fraction_full 0.987
_diffrn_reflns_Laue_measured_fraction_max 0.984
_diffrn_reflns_limit_h_max 15
_diffrn_reflns_limit_h_min -15
_diffrn_reflns_limit_k_max 11
_diffrn_reflns_limit_k_min -11
_diffrn_reflns_limit_l_max 27
_diffrn_reflns_limit_l_min -28
_diffrn_reflns_number 23330
_diffrn_reflns_point_group_measured_fraction_full 0.987
_diffrn_reflns_point_group_measured_fraction_max 0.984
_diffrn_reflns_theta_full 27.706
_diffrn_reflns_theta_max 33.637
_diffrn_reflns_theta_min 2.572
_diffrn_source 'Advanced Light Source station 11.3.1'
_diffrn_standards_number 0
_exptl_absorpt_coefficient_mu 6.951
_exptl_absorpt_correction_T_max 0.768
_exptl_absorpt_correction_T_min 0.653
_exptl_absorpt_correction_type multi-scan
_exptl_absorpt_process_details
;
SADABS-2014/5 (Bruker,2014) was used for absorption correction.
wR2(int) was 0.1179 before and 0.0684 after correction.
The Ratio of minimum to maximum transmission is 0.8505.
The \l/2 correction factor is 0.00150.
;
_exptl_crystal_colour purple
_exptl_crystal_density_diffrn 2.591
_exptl_crystal_density_method 'not measured'
_exptl_crystal_description plate
_exptl_crystal_F_000 1224
_exptl_crystal_size_max 0.1
_exptl_crystal_size_mid 0.08
_exptl_crystal_size_min 0.04
_refine_diff_density_max 0.620
_refine_diff_density_min -0.649
_refine_diff_density_rms 0.138
_refine_ls_extinction_method none
_refine_ls_goodness_of_fit_ref 1.029
_refine_ls_hydrogen_treatment mixed
_refine_ls_matrix_type full
_refine_ls_number_parameters 243
_refine_ls_number_reflns 5028
_refine_ls_number_restraints 2
_refine_ls_restrained_S_all 1.029
_refine_ls_R_factor_all 0.0219
_refine_ls_R_factor_gt 0.0207
_refine_ls_shift/su_max 0.003
_refine_ls_shift/su_mean 0.000
_refine_ls_structure_factor_coef Fsqd
_refine_ls_weighting_details 'w=1/[\s^2^(Fo^2^)+(0.0183P)^2^+1.2548P] where P=(Fo^2^+2Fc^2^)/3'
_refine_ls_weighting_scheme calc
_refine_ls_wR_factor_gt 0.0545
_refine_ls_wR_factor_ref 0.0555
_reflns_Friedel_coverage 0.000
_reflns_number_gt 4739
_reflns_number_total 5028
_reflns_threshold_expression 'I > 2\s(I)'
_cod_data_source_file JA007S.cif
_cod_data_source_block ja007s_0m
_cod_database_code 4348039
_shelx_space_group_comment
;
The symmetry employed for this shelxl refinement is uniquely defined
by the following loop, which should always be used as a source of
symmetry information in preference to the above space-group names.
They are only intended as comments.
;
_shelx_estimated_absorpt_t_max 0.768
_shelx_estimated_absorpt_t_min 0.543
_olex2_refinement_description
;
1. Fixed Uiso
 At 1.2 times of:
  All C(H) groups
 At 1.5 times of:
  All C(H,H,H) groups, All O(H,H) groups
2. Restrained distances
 O9-H9B = O9-H9A
 0.84 with sigma of 0.02
3.a Aromatic/amide H refined with riding coordinates:
 C8(H8), C9(H9), C10(H10)
3.b Idealised Me refined as rotating group:
 C5(H5A,H5B,H5C), C13(H13A,H13B,H13C)
;
_shelx_shelxl_version_number 2014/7
_olex2_submission_special_instructions 'No special instructions were received'

loop_
_space_group_symop_operation_xyz
'x, y, z'
'-x+1/2, y+1/2, -z+1/2'
'-x, -y, -z'
'x-1/2, -y-1/2, z-1/2'

loop_
_atom_site_label
_atom_site_type_symbol
_atom_site_fract_x
_atom_site_fract_y
_atom_site_fract_z
_atom_site_U_iso_or_equiv
_atom_site_adp_type
_atom_site_occupancy
_atom_site_site_symmetry_order
_atom_site_calc_flag
_atom_site_refinement_flags_posn
Cs2 Cs 0.52306(2) 0.83486(2) 0.21094(2) 0.01235(4) Uani 1 1 d .
Cs1 Cs 0.88846(2) 0.83122(2) 0.38476(2) 0.01076(4) Uani 1 1 d .
Ni1 Ni 0.81982(2) 0.28466(3) 0.45890(2) 0.00759(5) Uani 1 1 d .
O2 O 0.77480(12) 0.50346(17) 0.40758(7) 0.0120(2) Uani 1 1 d .
O4 O 0.84993(12) 0.06040(16) 0.50917(7) 0.0097(2) Uani 1 1 d .
O6 O 0.63069(13) 0.64996(17) 0.33624(7) 0.0129(3) Uani 1 1 d .
O1 O 0.77361(13) 0.17260(16) 0.36598(7) 0.0116(3) Uani 1 1 d .
O8 O 0.85531(12) -0.07041(17) 0.60799(7) 0.0118(2) Uani 1 1 d .
O3 O 0.85870(12) 0.39935(17) 0.55260(7) 0.0107(2) Uani 1 1 d .
O9 O 1.01288(13) 0.30341(18) 0.45521(7) 0.0115(2) Uani 1 1 d D
H9A H 1.052(2) 0.389(3) 0.4488(14) 0.017 Uiso 1 1 d DR
H9B H 1.056(2) 0.231(3) 0.4413(13) 0.017 Uiso 1 1 d DR
O5 O 0.64130(15) 0.16038(17) 0.26575(8) 0.0164(3) Uani 1 1 d .
O7 O 0.81140(13) 0.42016(18) 0.65676(7) 0.0153(3) Uani 1 1 d .
N1 N 0.63791(14) 0.26253(19) 0.46927(8) 0.0090(3) Uani 1 1 d .
C5 C 0.47242(17) 0.3892(3) 0.29279(9) 0.0133(3) Uani 1 1 d .
H5A H 0.4182 0.4744 0.3084 0.020 Uiso 1 1 calc GR
H5B H 0.4241 0.2849 0.2816 0.020 Uiso 1 1 calc GR
H5C H 0.5017 0.4305 0.2520 0.020 Uiso 1 1 calc GR
C3 C 0.80441(17) 0.3490(2) 0.60137(10) 0.0094(3) Uani 1 1 d .
C8 C 0.41852(17) 0.3006(2) 0.42350(10) 0.0118(3) Uani 1 1 d .
H8 H 0.3529 0.3290 0.3862 0.014 Uiso 1 1 calc R
C9 C 0.39054(17) 0.2570(2) 0.48658(10) 0.0133(3) Uani 1 1 d .
H9 H 0.3051 0.2582 0.4930 0.016 Uiso 1 1 calc R
C2 C 0.67005(17) 0.5170(2) 0.36522(9) 0.0100(3) Uani 1 1 d .
C13 C 0.68156(17) 0.1265(3) 0.65369(9) 0.0123(3) Uani 1 1 d .
H13A H 0.7559 0.1025 0.6891 0.019 Uiso 1 1 calc GR
H13B H 0.6290 0.0250 0.6449 0.019 Uiso 1 1 calc GR
H13C H 0.6320 0.2175 0.6692 0.019 Uiso 1 1 calc GR
C1 C 0.67294(17) 0.2164(2) 0.32484(9) 0.0103(3) Uani 1 1 d .
C6 C 0.58657(17) 0.3545(2) 0.34929(9) 0.0095(3) Uani 1 1 d .
C4 C 0.81548(15) 0.0449(2) 0.56642(9) 0.0085(3) Uani 1 1 d .
C10 C 0.48670(17) 0.2117(2) 0.54032(10) 0.0117(3) Uani 1 1 d .
H10 H 0.4678 0.1777 0.5831 0.014 Uiso 1 1 calc R
C7 C 0.54544(17) 0.3019(2) 0.41604(9) 0.0088(3) Uani 1 1 d .
C11 C 0.61184(16) 0.2172(2) 0.53018(9) 0.0084(3) Uani 1 1 d .
C12 C 0.72476(16) 0.1804(2) 0.58809(9) 0.0086(3) Uani 1 1 d .

loop_
_atom_site_aniso_label
_atom_site_aniso_U_11
_atom_site_aniso_U_22
_atom_site_aniso_U_33
_atom_site_aniso_U_23
_atom_site_aniso_U_13
_atom_site_aniso_U_12
Cs2 0.01629(7) 0.01142(7) 0.00892(7) 0.00048(3) 0.00130(4) 0.00281(4)
Cs1 0.01033(6) 0.00867(6) 0.01276(7) 0.00051(3) 0.00081(4) -0.00050(3)
Ni1 0.00704(10) 0.00722(11) 0.00841(11) 0.00065(8) 0.00121(7) 0.00035(8)
O2 0.0108(6) 0.0095(6) 0.0143(6) 0.0029(5) -0.0012(5) -0.0010(5)
O4 0.0102(5) 0.0091(6) 0.0105(6) 0.0012(4) 0.0038(4) 0.0010(5)
O6 0.0144(6) 0.0109(6) 0.0127(7) 0.0031(5) 0.0008(5) 0.0020(5)
O1 0.0118(6) 0.0120(6) 0.0105(6) -0.0006(4) 0.0008(5) 0.0033(4)
O8 0.0129(6) 0.0105(6) 0.0120(6) 0.0029(5) 0.0024(5) 0.0022(5)
O3 0.0108(5) 0.0095(6) 0.0121(6) -0.0014(4) 0.0027(4) -0.0021(5)
O9 0.0103(6) 0.0085(6) 0.0168(7) -0.0005(5) 0.0055(5) -0.0008(5)
O5 0.0191(7) 0.0168(7) 0.0123(7) -0.0047(5) 0.0005(5) 0.0016(5)
O7 0.0181(6) 0.0159(7) 0.0116(6) -0.0044(5) 0.0023(5) -0.0041(5)
N1 0.0084(6) 0.0085(7) 0.0097(7) 0.0001(5) 0.0011(5) -0.0001(5)
C5 0.0122(8) 0.0152(9) 0.0108(8) 0.0001(6) -0.0023(6) 0.0027(7)
C3 0.0080(7) 0.0083(7) 0.0112(8) -0.0004(6) 0.0000(6) 0.0019(6)
C8 0.0091(7) 0.0123(8) 0.0130(8) -0.0009(6) -0.0004(6) -0.0003(6)
C9 0.0087(7) 0.0162(9) 0.0155(9) -0.0025(7) 0.0033(6) -0.0009(7)
C2 0.0110(7) 0.0100(8) 0.0092(8) 0.0008(6) 0.0028(6) 0.0011(6)
C13 0.0128(8) 0.0145(8) 0.0104(8) 0.0009(6) 0.0038(6) -0.0004(7)
C1 0.0119(7) 0.0086(8) 0.0106(8) 0.0000(6) 0.0024(6) -0.0002(6)
C6 0.0106(7) 0.0086(7) 0.0088(8) 0.0005(6) 0.0003(6) 0.0009(6)
C4 0.0073(7) 0.0076(7) 0.0102(7) -0.0011(6) 0.0006(5) -0.0015(6)
C10 0.0098(7) 0.0132(8) 0.0129(8) -0.0010(6) 0.0042(6) -0.0003(6)
C7 0.0098(7) 0.0071(7) 0.0091(8) -0.0017(6) 0.0008(6) 0.0000(6)
C11 0.0085(7) 0.0065(7) 0.0099(8) -0.0012(6) 0.0011(6) 0.0004(6)
C12 0.0075(7) 0.0093(7) 0.0091(8) -0.0005(5) 0.0020(6) 0.0003(6)

loop_
_atom_type_symbol
_atom_type_description
_atom_type_scat_dispersion_real
_atom_type_scat_dispersion_imag
_atom_type_scat_source
C C 0.0040 0.0020 'International Tables Vol C Tables 4.2.6.8 and 6.1.1.4'
H H 0.0000 0.0000 'International Tables Vol C Tables 4.2.6.8 and 6.1.1.4'
N N 0.0080 0.0040 'International Tables Vol C Tables 4.2.6.8 and 6.1.1.4'
O O 0.0140 0.0070 'International Tables Vol C Tables 4.2.6.8 and 6.1.1.4'
Ni Ni 0.3400 1.3140 'International Tables Vol C Tables 4.2.6.8 and 6.1.1.4'
Cs Cs -0.1260 2.5510 'International Tables Vol C Tables 4.2.6.8 and 6.1.1.4'

loop_
_geom_angle_atom_site_label_1
_geom_angle_atom_site_label_2
_geom_angle_atom_site_label_3
_geom_angle
_geom_angle_site_symmetry_1
_geom_angle_site_symmetry_3
Cs1 Cs2 Cs1 120.160(10) 2_655 2_645
O2 Cs2 Cs1 81.96(2) 2_655 2_645
O2 Cs2 Cs1 40.11(2) 2_655 2_655
O2 Cs2 O5 63.83(3) 2_655 2_655
O6 Cs2 Cs1 135.04(3) . 2_655
O6 Cs2 Cs1 80.75(3) . 2_645
O6 Cs2 O2 122.12(4) . 2_655
O6 Cs2 O1 90.59(4) . 2_655
O6 Cs2 O8 107.35(4) . 4_565
O6 Cs2 O5 60.13(4) . 2_655
O6 Cs2 O5 92.78(4) . 1_565
O6 Cs2 O7 140.53(4) . 4_575
O1 Cs2 Cs1 86.12(3) 2_655 2_655
O1 Cs2 Cs1 39.83(2) 2_655 2_645
O1 Cs2 O2 46.04(3) 2_655 2_655
O1 Cs2 O8 77.44(3) 2_655 4_565
O1 Cs2 O5 35.73(3) 2_655 2_655
O8 Cs2 Cs1 46.23(2) 4_565 2_645
O8 Cs2 Cs1 115.52(3) 4_565 2_655
O8 Cs2 O2 98.76(3) 4_565 2_655
O8 Cs2 O5 104.10(3) 4_565 2_655
O5 Cs2 Cs1 142.56(3) 1_565 2_645
O5 Cs2 Cs1 95.66(2) 2_655 2_655
O5 Cs2 Cs1 58.04(2) 2_655 2_645
O5 Cs2 Cs1 45.45(3) 1_565 2_655
O5 Cs2 O2 70.40(4) 1_565 2_655
O5 Cs2 O1 104.08(4) 1_565 2_655
O5 Cs2 O8 159.84(4) 1_565 4_565
O5 Cs2 O5 86.66(2) 1_565 2_655
O5 Cs2 O7 79.35(4) 1_565 4_575
O7 Cs2 Cs1 59.85(3) 4_575 2_655
O7 Cs2 Cs1 127.48(3) 4_575 2_645
O7 Cs2 O2 91.79(3) 4_575 2_655
O7 Cs2 O1 128.88(4) 4_575 2_655
O7 Cs2 O8 84.19(4) 4_575 4_565
O7 Cs2 O5 154.97(4) 4_575 2_655
O2 Cs1 Cs2 162.67(3) . 2_655
O2 Cs1 O4 105.56(4) . 1_565
O2 Cs1 O4 117.37(3) . 3_766
O2 Cs1 O6 42.99(4) . .
O2 Cs1 O1 130.57(4) . 1_565
O2 Cs1 O8 149.49(3) . 3_766
O2 Cs1 O3 77.80(4) . 3_766
O2 Cs1 O5 78.57(4) . 2_655
O4 Cs1 Cs2 79.72(2) 3_766 2_655
O4 Cs1 Cs2 83.83(3) 1_565 2_655
O4 Cs1 O4 64.46(4) 1_565 3_766
O4 Cs1 O8 82.31(3) 1_565 3_766
O4 Cs1 O8 39.10(3) 3_766 3_766
O4 Cs1 O3 103.91(3) 1_565 3_766
O4 Cs1 O3 50.48(3) 3_766 3_766
O4 Cs1 O5 163.25(3) 1_565 2_655
O6 Cs1 Cs2 120.92(3) . 2_655
O6 Cs1 O4 157.25(3) . 3_766
O6 Cs1 O4 105.67(4) . 1_565
O6 Cs1 O8 163.65(3) . 3_766
O6 Cs1 O3 118.71(3) . 3_766
O6 Cs1 O5 65.94(4) . 2_655
O1 Cs1 Cs2 43.05(3) 1_565 2_655
O1 Cs1 O4 57.47(4) 1_565 1_565
O1 Cs1 O4 97.29(4) 1_565 3_766
O1 Cs1 O6 93.33(4) 1_565 .
O1 Cs1 O8 78.80(4) 1_565 3_766
O1 Cs1 O3 147.28(4) 1_565 3_766
O1 Cs1 O5 107.30(4) 1_565 2_655
O8 Cs1 Cs2 44.67(2) 3_766 2_655
O3 Cs1 Cs2 114.62(2) 3_766 2_655
O3 Cs1 O8 71.68(3) 3_766 3_766
O5 Cs1 Cs2 88.43(3) 2_655 2_655
O5 Cs1 O4 128.64(4) 2_655 3_766
O5 Cs1 O8 102.48(4) 2_655 3_766
O5 Cs1 O3 92.82(4) 2_655 3_766
Cs2 Ni1 Cs1 106.077(12) 2_645 3_766
Cs1 Ni1 Cs2 69.426(7) 1_545 2_645
Cs1 Ni1 Cs1 84.899(8) 1_545 3_766
O2 Ni1 Cs2 66.06(4) . 2_645
O2 Ni1 Cs1 128.75(4) . 1_545
O2 Ni1 Cs1 130.80(4) . 3_766
O2 Ni1 O4 175.40(5) . .
O2 Ni1 O1 85.47(5) . .
O2 Ni1 O3 93.87(6) . .
O2 Ni1 O9 93.77(6) . .
O4 Ni1 Cs2 116.18(4) . 2_645
O4 Ni1 Cs1 53.18(4) . 3_766
O4 Ni1 Cs1 51.25(4) . 1_545
O4 Ni1 O3 87.35(5) . .
O4 Ni1 O9 90.69(5) . .
O1 Ni1 Cs2 49.77(4) . 2_645
O1 Ni1 Cs1 45.69(4) . 1_545
O1 Ni1 Cs1 128.17(4) . 3_766
O1 Ni1 O4 93.13(5) . .
O1 Ni1 O3 177.65(5) . .
O1 Ni1 O9 94.24(6) . .
O3 Ni1 Cs2 131.90(4) . 2_645
O3 Ni1 Cs1 135.58(4) . 1_545
O3 Ni1 Cs1 53.79(4) . 3_766
O3 Ni1 O9 88.05(5) . .
O9 Ni1 Cs2 52.90(4) . 2_645
O9 Ni1 Cs1 78.42(4) . 1_545
O9 Ni1 Cs1 54.53(4) . 3_766
N1 Ni1 Cs2 130.97(4) . 2_645
N1 Ni1 Cs1 102.04(4) . 1_545
N1 Ni1 Cs1 121.55(4) . 3_766
N1 Ni1 O2 88.96(6) . .
N1 Ni1 O4 86.63(6) . .
N1 Ni1 O1 88.79(6) . .
N1 Ni1 O3 88.95(6) . .
N1 Ni1 O9 176.07(6) . .
Cs1 O2 Cs2 84.96(3) . 2_645
Ni1 O2 Cs2 84.25(4) . 2_645
Ni1 O2 Cs1 140.16(6) . .
C2 O2 Cs2 99.02(10) . 2_645
C2 O2 Cs1 99.38(10) . .
C2 O2 Ni1 120.16(12) . .
Cs1 O4 Cs1 115.54(4) 1_545 3_766
Ni1 O4 Cs1 97.17(5) . 3_766
Ni1 O4 Cs1 98.58(5) . 1_545
C4 O4 Cs1 78.84(9) . 3_766
C4 O4 Cs1 138.71(11) . 1_545
C4 O4 Ni1 118.67(11) . .
Cs2 O6 Cs1 102.65(4) . .
C2 O6 Cs2 150.10(12) . .
C2 O6 Cs1 92.45(11) . .
Cs1 O1 Cs2 97.12(4) 1_545 2_645
Ni1 O1 Cs2 100.94(5) . 2_645
Ni1 O1 Cs1 105.06(5) . 1_545
C1 O1 Cs2 99.04(11) . 2_645
C1 O1 Cs1 127.64(11) . 1_545
C1 O1 Ni1 119.96(12) . .
Cs2 O8 Cs1 89.11(3) 4_666 3_766
C4 O8 Cs2 166.42(11) . 4_666
C4 O8 Cs1 77.85(10) . 3_766
Ni1 O3 Cs1 96.35(5) . 3_766
C3 O3 Cs1 89.98(10) . 3_766
C3 O3 Ni1 120.39(12) . .
Cs2 O9 Cs1 161.20(5) 2_645 3_766
Cs2 O9 H9A 75.2(19) 2_645 .
Cs2 O9 H9B 71.3(18) 2_645 .
Cs1 O9 H9A 109.6(19) 3_766 .
Cs1 O9 H9B 89.9(18) 3_766 .
Ni1 O9 Cs2 96.36(5) . 2_645
Ni1 O9 Cs1 94.78(5) . 3_766
Ni1 O9 H9A 126.9(19) . .
Ni1 O9 H9B 126.2(19) . .
H9A O9 H9B 101(3) . .
Cs2 O5 Cs2 133.29(5) 1_545 2_645
Cs2 O5 Cs1 93.54(4) 1_545 2_645
Cs1 O5 Cs2 83.59(4) 2_645 2_645
C1 O5 Cs2 132.47(13) . 1_545
C1 O5 Cs2 70.74(11) . 2_645
C1 O5 Cs1 133.29(12) . 2_645
C3 O7 Cs2 122.00(12) . 4_676
C7 N1 Ni1 119.12(12) . .
C11 N1 Ni1 119.12(12) . .
C11 N1 C7 121.66(15) . .
H5A C5 H5B 109.5 . .
H5A C5 H5C 109.5 . .
H5B C5 H5C 109.5 . .
C6 C5 H5A 109.5 . .
C6 C5 H5B 109.5 . .
C6 C5 H5C 109.5 . .
Cs1 C3 Cs2 76.00(4) 3_766 4_676
O3 C3 Cs2 84.85(10) . 4_676
O3 C3 Cs1 68.83(9) . 3_766
O3 C3 C12 116.33(16) . .
O7 C3 Cs2 42.20(10) . 4_676
O7 C3 Cs1 102.41(12) . 3_766
O7 C3 O3 125.07(17) . .
O7 C3 C12 118.59(17) . .
C12 C3 Cs2 154.64(12) . 4_676
C12 C3 Cs1 97.91(10) . 3_766
C9 C8 H8 120.7 . .
C9 C8 C7 118.54(17) . .
C7 C8 H8 120.7 . .
C8 C9 H9 119.8 . .
C10 C9 C8 120.40(17) . .
C10 C9 H9 119.8 . .
O2 C2 C6 117.62(15) . .
O6 C2 O2 124.12(17) . .
O6 C2 C6 118.26(16) . .
Cs2 C13 H13A 90.4 3_666 .
Cs2 C13 H13B 78.7 3_666 .
Cs2 C13 H13C 45.3 3_666 .
H13A C13 H13B 109.5 . .
H13A C13 H13C 109.5 . .
H13B C13 H13C 109.5 . .
C12 C13 Cs2 153.37(12) . 3_666
C12 C13 H13A 109.5 . .
C12 C13 H13B 109.5 . .
C12 C13 H13C 109.5 . .
Cs2 C1 Cs1 75.85(3) 2_645 1_545
O1 C1 Cs2 60.43(10) . 2_645
O1 C1 Cs1 37.28(9) . 1_545
O1 C1 C6 117.98(16) . .
O5 C1 Cs2 90.19(12) . 2_645
O5 C1 Cs1 92.94(11) . 1_545
O5 C1 O1 123.96(17) . .
O5 C1 C6 118.01(16) . .
C6 C1 Cs2 119.32(11) . 2_645
C6 C1 Cs1 143.73(11) . 1_545
C5 C6 C2 110.56(15) . .
C5 C6 C1 109.67(15) . .
C5 C6 C7 111.46(15) . .
C2 C6 C1 106.74(14) . .
C7 C6 C2 107.15(14) . .
C7 C6 C1 111.13(14) . .
O4 C4 Cs1 78.98(9) . 3_766
O4 C4 C12 118.87(15) . .
O8 C4 Cs1 80.31(10) . 3_766
O8 C4 O4 122.88(16) . .
O8 C4 C12 118.18(15) . .
C12 C4 Cs1 109.27(10) . 3_766
C9 C10 H10 120.7 . .
C9 C10 C11 118.53(17) . .
C11 C10 H10 120.7 . .
N1 C7 C8 120.31(17) . .
N1 C7 C6 117.09(15) . .
C8 C7 C6 122.54(16) . .
N1 C11 C10 120.50(16) . .
N1 C11 C12 117.36(15) . .
C10 C11 C12 122.08(16) . .
C13 C12 C3 109.57(15) . .
C13 C12 C4 110.37(14) . .
C13 C12 C11 111.82(14) . .
C4 C12 C3 106.35(13) . .
C11 C12 C3 106.91(14) . .
C11 C12 C4 111.60(14) . .

loop_
_geom_bond_atom_site_label_1
_geom_bond_atom_site_label_2
_geom_bond_distance
_geom_bond_site_symmetry_2
Cs2 Cs1 4.5509(6) 2_655
Cs2 Cs1 4.6009(6) 2_645
Cs2 O2 3.7393(14) 2_655
Cs2 O6 2.9377(14) .
Cs2 O1 3.1652(15) 2_655
Cs2 O8 3.2347(13) 4_565
Cs2 O5 3.8069(16) 2_655
Cs2 O5 2.9919(14) 1_565
Cs2 O7 3.0310(14) 4_575
Cs1 Cs2 4.6009(6) 2_655
Cs1 O2 2.9432(14) .
Cs1 O4 3.1613(13) 1_565
Cs1 O4 3.2968(13) 3_766
Cs1 O6 3.1081(15) .
Cs1 O1 2.9699(13) 1_565
Cs1 O8 3.3228(14) 3_766
Cs1 O3 3.3171(14) 3_766
Cs1 O5 3.2492(16) 2_655
Ni1 Cs2 4.0707(5) 2_645
Ni1 Cs1 4.0081(6) 1_545
Ni1 Cs1 4.0861(5) 3_766
Ni1 O2 2.0261(13) .
Ni1 O4 2.0370(13) .
Ni1 O1 2.0285(14) .
Ni1 O3 2.0471(13) .
Ni1 O9 2.0933(14) .
Ni1 N1 2.0098(15) .
O2 Cs2 3.7393(14) 2_645
O2 C2 1.278(2) .
O4 Cs1 3.1613(13) 1_545
O4 Cs1 3.2969(13) 3_766
O4 C4 1.268(2) .
O6 C2 1.238(2) .
O1 Cs2 3.1652(15) 2_645
O1 Cs1 2.9699(13) 1_545
O1 C1 1.276(2) .
O8 Cs2 3.2347(13) 4_666
O8 Cs1 3.3227(14) 3_766
O8 C4 1.254(2) .
O3 Cs1 3.3172(14) 3_766
O3 C3 1.286(2) .
O9 Cs2 3.2670(15) 2_645
O9 Cs1 3.3392(15) 3_766
O9 H9A 0.817(17) .
O9 H9B 0.819(17) .
O5 Cs2 3.8069(16) 2_645
O5 Cs2 2.9919(14) 1_545
O5 Cs1 3.2492(16) 2_645
O5 C1 1.244(2) .
O7 Cs2 3.0310(14) 4_676
O7 C3 1.229(2) .
N1 C7 1.346(2) .
N1 C11 1.343(2) .
C5 H5A 0.9800 .
C5 H5B 0.9800 .
C5 H5C 0.9800 .
C5 C6 1.525(2) .
C3 Cs2 3.8265(18) 4_676
C3 Cs1 3.5573(18) 3_766
C3 C12 1.583(2) .
C8 H8 0.9500 .
C8 C9 1.389(3) .
C8 C7 1.398(2) .
C9 H9 0.9500 .
C9 C10 1.388(3) .
C2 C6 1.568(3) .
C13 Cs2 3.7945(19) 3_666
C13 H13A 0.9800 .
C13 H13B 0.9800 .
C13 H13C 0.9800 .
C13 C12 1.527(3) .
C1 Cs2 3.5938(18) 2_645
C1 Cs1 3.8830(19) 1_545
C1 C6 1.571(3) .
C6 C7 1.535(3) .
C4 Cs1 3.2953(17) 3_766
C4 C12 1.564(2) .
C10 H10 0.9500 .
C10 C11 1.396(2) .
C11 C12 1.537(2) .

loop_
_geom_torsion_atom_site_label_1
_geom_torsion_atom_site_label_2
_geom_torsion_atom_site_label_3
_geom_torsion_atom_site_label_4
_geom_torsion
_geom_torsion_site_symmetry_1
_geom_torsion_site_symmetry_4
Cs2 O2 C2 O6 -97.77(18) 2_645 .
Cs2 O2 C2 C6 82.32(15) 2_645 .
Cs2 O6 C2 O2 131.6(2) . .
Cs2 O6 C2 C6 -48.5(3) . .
Cs2 O1 C1 Cs1 106.33(12) 2_645 1_545
Cs2 O1 C1 O5 67.83(19) 2_645 .
Cs2 O1 C1 C6 -109.64(14) 2_645 .
Cs2 O8 C4 Cs1 -16.4(5) 4_666 3_766
Cs2 O8 C4 O4 53.6(6) 4_666 .
Cs2 O8 C4 C12 -123.2(4) 4_666 .
Cs2 O5 C1 Cs2 131.67(12) 1_545 2_645
Cs2 O5 C1 Cs1 55.83(14) 1_545 1_545
Cs2 O5 C1 Cs1 -75.84(4) 2_645 1_545
Cs2 O5 C1 O1 78.0(2) 1_545 .
Cs2 O5 C1 O1 -53.66(17) 2_645 .
Cs2 O5 C1 C6 123.81(16) 2_645 .
Cs2 O5 C1 C6 -104.52(18) 1_545 .
Cs2 O7 C3 Cs1 52.32(13) 4_676 3_766
Cs2 O7 C3 O3 -20.4(2) 4_676 .
Cs2 O7 C3 C12 158.60(11) 4_676 .
Cs2 C3 C12 C13 28.5(3) 4_676 .
Cs2 C3 C12 C4 -90.8(3) 4_676 .
Cs2 C3 C12 C11 149.9(2) 4_676 .
Cs2 C13 C12 C3 73.5(3) 3_666 .
Cs2 C13 C12 C4 -169.7(2) 3_666 .
Cs2 C13 C12 C11 -44.8(3) 3_666 .
Cs2 C1 C6 C5 109.65(14) 2_645 .
Cs2 C1 C6 C2 -10.14(17) 2_645 .
Cs2 C1 C6 C7 -126.65(12) 2_645 .
Cs1 O2 C2 O6 -11.4(2) . .
Cs1 O2 C2 C6 168.65(13) . .
Cs1 O4 C4 Cs1 116.18(13) 1_545 3_766
Cs1 O4 C4 O8 -70.73(16) 3_766 .
Cs1 O4 C4 O8 45.5(3) 1_545 .
Cs1 O4 C4 C12 -137.77(13) 1_545 .
Cs1 O4 C4 C12 106.05(14) 3_766 .
Cs1 O6 C2 O2 10.68(19) . .
Cs1 O6 C2 C6 -169.41(14) . .
Cs1 O1 C1 Cs2 -106.33(12) 1_545 2_645
Cs1 O1 C1 O5 -38.5(3) 1_545 .
Cs1 O1 C1 C6 144.04(12) 1_545 .
Cs1 O8 C4 O4 70.05(16) 3_766 .
Cs1 O8 C4 C12 -106.76(14) 3_766 .
Cs1 O3 C3 Cs2 76.96(3) 3_766 4_676
Cs1 O3 C3 O7 90.55(18) 3_766 .
Cs1 O3 C3 C12 -88.45(13) 3_766 .
Cs1 O5 C1 Cs2 -60.55(14) 2_645 2_645
Cs1 O5 C1 Cs1 -136.39(12) 2_645 1_545
Cs1 O5 C1 O1 -114.21(19) 2_645 .
Cs1 O5 C1 C6 63.3(2) 2_645 .
Cs1 C3 C12 C13 102.40(12) 3_766 .
Cs1 C3 C12 C4 -16.89(13) 3_766 .
Cs1 C3 C12 C11 -136.24(11) 3_766 .
Cs1 C1 C6 C5 -143.41(15) 1_545 .
Cs1 C1 C6 C2 96.80(19) 1_545 .
Cs1 C1 C6 C7 -19.7(3) 1_545 .
Cs1 C4 C12 C3 19.21(15) 3_766 .
Cs1 C4 C12 C13 -99.56(13) 3_766 .
Cs1 C4 C12 C11 135.45(11) 3_766 .
Ni1 O2 C2 O6 173.67(14) . .
Ni1 O2 C2 C6 -6.2(2) . .
Ni1 O4 C4 Cs1 -92.13(9) . 3_766
Ni1 O4 C4 O8 -162.86(13) . .
Ni1 O4 C4 C12 13.9(2) . .
Ni1 O1 C1 Cs2 108.27(11) . 2_645
Ni1 O1 C1 Cs1 -145.40(19) . 1_545
Ni1 O1 C1 O5 176.10(14) . .
Ni1 O1 C1 C6 -1.4(2) . .
Ni1 O3 C3 Cs2 174.32(9) . 4_676
Ni1 O3 C3 Cs1 97.36(10) . 3_766
Ni1 O3 C3 O7 -172.10(14) . .
Ni1 O3 C3 C12 8.9(2) . .
Ni1 N1 C7 C8 -174.87(13) . .
Ni1 N1 C7 C6 2.5(2) . .
Ni1 N1 C11 C10 175.69(13) . .
Ni1 N1 C11 C12 -1.5(2) . .
O2 C2 C6 C5 -174.33(16) . .
O2 C2 C6 C1 -55.1(2) . .
O2 C2 C6 C7 64.0(2) . .
O4 C4 C12 C3 -68.58(19) . .
O4 C4 C12 C13 172.65(15) . .
O4 C4 C12 C11 47.7(2) . .
O6 C2 C6 C5 5.8(2) . .
O6 C2 C6 C1 124.98(17) . .
O6 C2 C6 C7 -115.89(18) . .
O1 C1 C6 C5 179.63(16) . .
O1 C1 C6 C2 59.8(2) . .
O1 C1 C6 C7 -56.7(2) . .
O8 C4 C12 C3 108.35(17) . .
O8 C4 C12 C13 -10.4(2) . .
O8 C4 C12 C11 -135.41(16) . .
O3 C3 C12 C13 172.65(15) . .
O3 C3 C12 C4 53.4(2) . .
O3 C3 C12 C11 -66.00(19) . .
O5 C1 C6 C5 2.0(2) . .
O5 C1 C6 C2 -117.78(18) . .
O5 C1 C6 C7 125.71(18) . .
O7 C3 C12 C13 -6.4(2) . .
O7 C3 C12 C4 -125.71(17) . .
O7 C3 C12 C11 114.94(18) . .
N1 C11 C12 C3 61.43(19) . .
N1 C11 C12 C13 -178.65(16) . .
N1 C11 C12 C4 -54.5(2) . .
C5 C6 C7 N1 177.93(16) . .
C5 C6 C7 C8 -4.7(2) . .
C8 C9 C10 C11 2.4(3) . .
C9 C8 C7 N1 -0.4(3) . .
C9 C8 C7 C6 -177.68(17) . .
C9 C10 C11 N1 -1.2(3) . .
C9 C10 C11 C12 175.93(17) . .
C2 C6 C7 N1 -61.0(2) . .
C2 C6 C7 C8 116.34(18) . .
C1 C6 C7 N1 55.3(2) . .
C1 C6 C7 C8 -127.41(18) . .
C10 C11 C12 C3 -115.77(18) . .
C10 C11 C12 C13 4.2(2) . .
C10 C11 C12 C4 128.33(18) . .
C7 N1 C11 C10 -0.8(3) . .
C7 N1 C11 C12 -178.09(15) . .
C7 C8 C9 C10 -1.6(3) . .
C11 N1 C7 C8 1.7(3) . .
C11 N1 C7 C6 179.06(16) . .
